data_4315830
loop_
_publ_author_name
'Zhengxing Zhang'
'Lixin Zhang'
'Yanrong Li'
'Longcheng Hong'
'Zhenxia Chen'
'Xigeng Zhou'

_publ_contact_author_address
;Department of Chemistry
Molecular Catalysis and Innovative Material Laboratory 
Fudan University
Shanghai 200433
State Key Laboratory of Organometallic Chemistry
Shanghai 200032
People's Republic of China
;
_publ_contact_author_email xgzhou@fudan.edu.cn
_publ_contact_author_name 'Zhou, Xigeng'
_publ_section_title
;
 Activation of Bis(guanidinate)lanthanide Alkyl and Aryl Complexes on
 Elemental Sulfur: Synthesis and Characterization of
 Bis(guanidinate)lanthanide Thiolates and Disulfides
;
_journal_name_full 'Inorganic Chemistry'
_journal_page_first 5715
_journal_page_last 5722
_journal_paper_doi 10.1021/ic100617n
_journal_volume 49
_journal_year 2010
_chemical_formula_sum 'C43 H85 Er N6 Si4'
_chemical_formula_weight 965.79
_chemical_name_systematic
; 
 ? 
;
_space_group_IT_number 2
_symmetry_cell_setting triclinic
_symmetry_space_group_name_Hall '-P 1'
_symmetry_space_group_name_H-M 'P -1'
_atom_sites_solution_hydrogens geom
_atom_sites_solution_primary direct
_atom_sites_solution_secondary difmap
_audit_creation_method SHELXL-97
_cell_angle_alpha 79.621(5)
_cell_angle_beta 81.200(5)
_cell_angle_gamma 75.858(5)
_cell_formula_units_Z 2
_cell_length_a 10.445(4)
_cell_length_b 13.808(6)
_cell_length_c 18.877(8)
_cell_measurement_reflns_used 964
_cell_measurement_temperature 293(2)
_cell_measurement_theta_max 27.047
_cell_measurement_theta_min 2.496
_cell_volume 2579.8(19)
_computing_cell_refinement 'Bruker SMART'
_computing_data_collection 'Bruker SMART'
_computing_data_reduction 'Bruker SHELXTL'
_computing_molecular_graphics 'Bruker SHELXTL'
_computing_publication_material 'Bruker SHELXTL'
_computing_structure_refinement 'SHELXL-97 (Sheldrick, 1997)'
_computing_structure_solution 'SHELXS-97 (Sheldrick, 1990)'
_diffrn_ambient_temperature 293(2)
_diffrn_measured_fraction_theta_full 0.969
_diffrn_measured_fraction_theta_max 0.969
_diffrn_measurement_device_type 'CCD area detector'
_diffrn_measurement_method 'phi and omega scans'
_diffrn_radiation_monochromator graphite
_diffrn_radiation_source 'fine-focus sealed tube'
_diffrn_radiation_type MoK\a
_diffrn_radiation_wavelength 0.71073
_diffrn_reflns_av_R_equivalents 0.0212
_diffrn_reflns_av_sigmaI/netI 0.0466
_diffrn_reflns_limit_h_max 12
_diffrn_reflns_limit_h_min -12
_diffrn_reflns_limit_k_max 17
_diffrn_reflns_limit_k_min -12
_diffrn_reflns_limit_l_max 23
_diffrn_reflns_limit_l_min -23
_diffrn_reflns_number 11641
_diffrn_reflns_theta_full 26.01
_diffrn_reflns_theta_max 26.01
_diffrn_reflns_theta_min 1.54
_exptl_absorpt_coefficient_mu 1.753
_exptl_absorpt_correction_T_max 0.7207
_exptl_absorpt_correction_T_min 0.6684
_exptl_absorpt_correction_type multi-scan
_exptl_absorpt_process_details sadabs
_exptl_crystal_colour pink
_exptl_crystal_density_diffrn 1.243
_exptl_crystal_density_method 'not measured'
_exptl_crystal_description block
_exptl_crystal_F_000 1018
_exptl_crystal_size_max 0.25
_exptl_crystal_size_mid 0.20
_exptl_crystal_size_min 0.20
_refine_diff_density_max 1.249
_refine_diff_density_min -0.851
_refine_diff_density_rms 0.104
_refine_ls_extinction_method none
_refine_ls_goodness_of_fit_ref 1.102
_refine_ls_hydrogen_treatment constr
_refine_ls_matrix_type full
_refine_ls_number_parameters 487
_refine_ls_number_reflns 9821
_refine_ls_number_restraints 0
_refine_ls_restrained_S_all 1.102
_refine_ls_R_factor_all 0.0499
_refine_ls_R_factor_gt 0.0421
_refine_ls_shift/su_max 0.003
_refine_ls_shift/su_mean 0.000
_refine_ls_structure_factor_coef Fsqd
_refine_ls_weighting_details 'calc w=1/[\s^2^(Fo^2^)+(0.0466P)^2^+6.0786P] where P=(Fo^2^+2Fc^2^)/3'
_refine_ls_weighting_scheme calc
_refine_ls_wR_factor_gt 0.1138
_refine_ls_wR_factor_ref 0.1179
_reflns_number_gt 8644
_reflns_number_total 9821
_reflns_threshold_expression >2sigma(I)
_cod_data_source_file ic100617n_si_001_14.cif
_cod_data_source_block f70405a-ComplexS1-Er
_cod_depositor_comments
;
The following automatic conversions were performed:

'_symmetry_cell_setting' value 'Triclinic' changed to 'triclinic'
according to the built-in table from CIF Core dictionary named
'cif_core.dic' version 2.4.1 from 2010-06-29.

Automatic conversion script
Id: cif_fix_values 1646 2011-03-28 12:23:43Z adriana 
;
_cod_original_cell_volume 2579.8(18)
_cod_database_code 4315830

loop_
_symmetry_equiv_pos_as_xyz
'x, y, z'
'-x, -y, -z'

loop_
_atom_site_label
_atom_site_type_symbol
_atom_site_fract_x
_atom_site_fract_y
_atom_site_fract_z
_atom_site_U_iso_or_equiv
_atom_site_adp_type
_atom_site_occupancy
_atom_site_symmetry_multiplicity
_atom_site_calc_flag
_atom_site_refinement_flags
_atom_site_disorder_assembly
_atom_site_disorder_group
Er1 Er 0.14648(2) 0.777708(17) 0.306621(12) 0.03525(8) Uani 1 1 d . . .
Si1 Si -0.15728(19) 1.14600(14) 0.30645(12) 0.0634(5) Uani 1 1 d . . .
Si2 Si -0.28411(17) 1.02871(14) 0.22047(10) 0.0553(4) Uani 1 1 d . . .
Si3 Si 0.31215(19) 0.42005(13) 0.22332(11) 0.0596(5) Uani 1 1 d . . .
Si4 Si 0.13630(17) 0.55641(14) 0.10800(9) 0.0516(4) Uani 1 1 d . . .
N1 N -0.0711(4) 0.8752(3) 0.3416(2) 0.0397(10) Uani 1 1 d . . .
N2 N 0.0557(4) 0.9324(3) 0.2439(2) 0.0398(9) Uani 1 1 d . . .
N3 N -0.1626(4) 1.0367(3) 0.2725(3) 0.0433(10) Uani 1 1 d . . .
N4 N 0.0964(4) 0.6340(3) 0.2811(2) 0.0382(9) Uani 1 1 d . . .
N5 N 0.2642(4) 0.6882(3) 0.2094(2) 0.0369(9) Uani 1 1 d . . .
N6 N 0.2118(4) 0.5354(3) 0.1877(2) 0.0403(10) Uani 1 1 d . . .
C1 C 0.314(2) 0.6877(10) 0.3985(12) 0.211(13) Uani 1 1 d . . .
H1A H 0.3479 0.6145 0.4083 0.254 Uiso 1 1 calc R . .
C2 C 0.2186(16) 0.7379(11) 0.4373(6) 0.139(6) Uani 1 1 d . . .
H2A H 0.1680 0.7086 0.4804 0.167 Uiso 1 1 calc R . .
C3 C 0.2157(8) 0.8342(7) 0.4189(4) 0.077(2) Uani 1 1 d . . .
H3A H 0.1592 0.8866 0.4458 0.092 Uiso 1 1 calc R . .
C4 C 0.3076(10) 0.8504(9) 0.3678(5) 0.100(3) Uani 1 1 d . . .
H4A H 0.3350 0.9145 0.3511 0.120 Uiso 1 1 calc R . .
C5 C 0.3793(8) 0.7547(19) 0.3530(8) 0.211(12) Uani 1 1 d . . .
H5A H 0.4670 0.7385 0.3251 0.253 Uiso 1 1 calc R . .
C6 C -0.0601(5) 0.9482(4) 0.2862(3) 0.0368(11) Uani 1 1 d . . .
C7 C -0.1857(6) 0.8869(5) 0.3976(3) 0.0487(13) Uani 1 1 d . . .
H7A H -0.2465 0.9507 0.3816 0.058 Uiso 1 1 calc R . .
C8 C -0.1488(9) 0.8961(9) 0.4683(4) 0.107(4) Uani 1 1 d . . .
H8A H -0.1112 0.9551 0.4625 0.128 Uiso 1 1 calc R . .
H8B H -0.0807 0.8373 0.4832 0.128 Uiso 1 1 calc R . .
C9 C -0.2664(9) 0.9054(10) 0.5285(4) 0.110(4) Uani 1 1 d . . .
H9A H -0.2347 0.9056 0.5741 0.131 Uiso 1 1 calc R . .
H9B H -0.3297 0.9688 0.5172 0.131 Uiso 1 1 calc R . .
C10 C -0.3333(10) 0.8197(9) 0.5355(5) 0.114(4) Uani 1 1 d . . .
H10A H -0.2725 0.7568 0.5510 0.136 Uiso 1 1 calc R . .
H10B H -0.4099 0.8284 0.5720 0.136 Uiso 1 1 calc R . .
C11 C -0.3758(11) 0.8158(10) 0.4661(6) 0.137(5) Uani 1 1 d . . .
H11A H -0.4428 0.8764 0.4532 0.165 Uiso 1 1 calc R . .
H11B H -0.4158 0.7582 0.4709 0.165 Uiso 1 1 calc R . .
C12 C -0.2597(9) 0.8074(8) 0.4054(5) 0.098(3) Uani 1 1 d . . .
H12A H -0.1993 0.7422 0.4152 0.118 Uiso 1 1 calc R . .
H12B H -0.2939 0.8102 0.3600 0.118 Uiso 1 1 calc R . .
C13 C 0.0873(6) 1.0055(4) 0.1811(3) 0.0490(13) Uani 1 1 d . . .
H13A H 0.0226 1.0697 0.1845 0.059 Uiso 1 1 calc R . .
C14 C 0.0778(6) 0.9713(5) 0.1112(3) 0.0527(14) Uani 1 1 d . . .
H14A H -0.0130 0.9668 0.1099 0.063 Uiso 1 1 calc R . .
H14B H 0.1341 0.9043 0.1096 0.063 Uiso 1 1 calc R . .
C15 C 0.1195(9) 1.0429(7) 0.0444(4) 0.085(2) Uani 1 1 d . . .
H15A H 0.1170 1.0158 0.0008 0.103 Uiso 1 1 calc R . .
H15B H 0.0576 1.1081 0.0428 0.103 Uiso 1 1 calc R . .
C16 C 0.2593(10) 1.0559(7) 0.0470(4) 0.092(3) Uani 1 1 d . . .
H16A H 0.3222 0.9921 0.0426 0.110 Uiso 1 1 calc R . .
H16B H 0.2817 1.1051 0.0063 0.110 Uiso 1 1 calc R . .
C17 C 0.2708(11) 1.0900(8) 0.1159(5) 0.107(3) Uani 1 1 d . . .
H17A H 0.2181 1.1583 0.1165 0.128 Uiso 1 1 calc R . .
H17B H 0.3627 1.0914 0.1174 0.128 Uiso 1 1 calc R . .
C18 C 0.2249(8) 1.0228(6) 0.1834(4) 0.071(2) Uani 1 1 d . . .
H18A H 0.2879 0.9581 0.1881 0.085 Uiso 1 1 calc R . .
H18B H 0.2238 1.0538 0.2257 0.085 Uiso 1 1 calc R . .
C19 C -0.0043(8) 1.1222(6) 0.3506(5) 0.086(3) Uani 1 1 d . . .
H19A H -0.0040 1.0667 0.3895 0.129 Uiso 1 1 calc R . .
H19B H -0.0012 1.1815 0.3696 0.129 Uiso 1 1 calc R . .
H19C H 0.0719 1.1060 0.3158 0.129 Uiso 1 1 calc R . .
C20 C -0.1530(12) 1.2556(6) 0.2317(7) 0.124(4) Uani 1 1 d . . .
H20A H -0.0794 1.2374 0.1958 0.186 Uiso 1 1 calc R . .
H20B H -0.1432 1.3125 0.2513 0.186 Uiso 1 1 calc R . .
H20C H -0.2344 1.2728 0.2098 0.186 Uiso 1 1 calc R . .
C21 C -0.3013(9) 1.1848(8) 0.3734(6) 0.113(4) Uani 1 1 d . . .
H21A H -0.3057 1.1302 0.4126 0.169 Uiso 1 1 calc R . .
H21B H -0.3814 1.2017 0.3505 0.169 Uiso 1 1 calc R . .
H21C H -0.2915 1.2425 0.3920 0.169 Uiso 1 1 calc R . .
C22 C -0.4540(7) 1.0626(8) 0.2694(5) 0.095(3) Uani 1 1 d . . .
H22A H -0.4592 1.0191 0.3150 0.143 Uiso 1 1 calc R . .
H22B H -0.5181 1.0548 0.2407 0.143 Uiso 1 1 calc R . .
H22C H -0.4722 1.1315 0.2777 0.143 Uiso 1 1 calc R . .
C23 C -0.2533(8) 0.8981(6) 0.1982(5) 0.082(2) Uani 1 1 d . . .
H23A H -0.2543 0.8509 0.2423 0.122 Uiso 1 1 calc R . .
H23B H -0.1683 0.8824 0.1701 0.122 Uiso 1 1 calc R . .
H23C H -0.3215 0.8937 0.1709 0.122 Uiso 1 1 calc R . .
C24 C -0.2822(9) 1.1163(6) 0.1324(4) 0.088(3) Uani 1 1 d . . .
H24A H -0.2980 1.1846 0.1417 0.133 Uiso 1 1 calc R . .
H24B H -0.3505 1.1100 0.1059 0.133 Uiso 1 1 calc R . .
H24C H -0.1972 1.0992 0.1044 0.133 Uiso 1 1 calc R . .
C25 C 0.0097(6) 0.5622(4) 0.3069(3) 0.0442(12) Uani 1 1 d . . .
H25A H 0.0467 0.5019 0.2835 0.053 Uiso 1 1 calc R . .
C26 C 0.0088(7) 0.5306(6) 0.3875(4) 0.074(2) Uani 1 1 d . . .
H26A H -0.0199 0.5901 0.4114 0.089 Uiso 1 1 calc R . .
H26B H 0.0984 0.4979 0.3984 0.089 Uiso 1 1 calc R . .
C27 C -0.0834(9) 0.4582(7) 0.4173(5) 0.094(3) Uani 1 1 d . . .
H27A H -0.0489 0.3954 0.3977 0.113 Uiso 1 1 calc R . .
H27B H -0.0853 0.4430 0.4697 0.113 Uiso 1 1 calc R . .
C28 C -0.2216(9) 0.5025(8) 0.3982(4) 0.092(3) Uani 1 1 d . . .
H28A H -0.2600 0.5609 0.4226 0.110 Uiso 1 1 calc R . .
H28B H -0.2758 0.4532 0.4150 0.110 Uiso 1 1 calc R . .
C29 C -0.2232(8) 0.5339(7) 0.3177(4) 0.079(2) Uani 1 1 d . . .
H29A H -0.3130 0.5672 0.3075 0.095 Uiso 1 1 calc R . .
H29B H -0.1960 0.4743 0.2938 0.095 Uiso 1 1 calc R . .
C30 C -0.1306(6) 0.6052(5) 0.2872(3) 0.0550(15) Uani 1 1 d . . .
H30A H -0.1282 0.6188 0.2349 0.066 Uiso 1 1 calc R . .
H30B H -0.1656 0.6688 0.3057 0.066 Uiso 1 1 calc R . .
C31 C 0.3817(5) 0.6736(4) 0.1557(3) 0.0407(11) Uani 1 1 d . . .
H31A H 0.3836 0.6129 0.1351 0.049 Uiso 1 1 calc R . .
C32 C 0.3790(7) 0.7591(6) 0.0940(4) 0.076(2) Uani 1 1 d . . .
H32A H 0.3759 0.8206 0.1127 0.091 Uiso 1 1 calc R . .
H32B H 0.2990 0.7688 0.0709 0.091 Uiso 1 1 calc R . .
C33 C 0.5011(7) 0.7394(7) 0.0372(4) 0.082(2) Uani 1 1 d . . .
H33A H 0.4995 0.6818 0.0149 0.098 Uiso 1 1 calc R . .
H33B H 0.4973 0.7977 -0.0005 0.098 Uiso 1 1 calc R . .
C34 C 0.6281(8) 0.7194(7) 0.0705(4) 0.081(2) Uani 1 1 d . . .
H34A H 0.6357 0.7801 0.0870 0.097 Uiso 1 1 calc R . .
H34B H 0.7030 0.7012 0.0344 0.097 Uiso 1 1 calc R . .
C35 C 0.6309(7) 0.6351(8) 0.1334(4) 0.097(3) Uani 1 1 d . . .
H35A H 0.7107 0.6264 0.1565 0.117 Uiso 1 1 calc R . .
H35B H 0.6343 0.5727 0.1157 0.117 Uiso 1 1 calc R . .
C36 C 0.5104(7) 0.6554(8) 0.1891(4) 0.084(3) Uani 1 1 d . . .
H36A H 0.5114 0.7142 0.2103 0.101 Uiso 1 1 calc R . .
H36B H 0.5147 0.5982 0.2276 0.101 Uiso 1 1 calc R . .
C37 C 0.1912(5) 0.6193(4) 0.2264(3) 0.0349(10) Uani 1 1 d . . .
C38 C 0.3766(11) 0.4340(7) 0.3068(5) 0.108(3) Uani 1 1 d . . .
H38A H 0.4254 0.4865 0.2957 0.162 Uiso 1 1 calc R . .
H38B H 0.4342 0.3715 0.3245 0.162 Uiso 1 1 calc R . .
H38C H 0.3035 0.4513 0.3432 0.162 Uiso 1 1 calc R . .
C39 C 0.2202(10) 0.3169(6) 0.2496(7) 0.113(4) Uani 1 1 d . . .
H39A H 0.1855 0.3066 0.2080 0.169 Uiso 1 1 calc R . .
H39B H 0.1482 0.3351 0.2865 0.169 Uiso 1 1 calc R . .
H39C H 0.2794 0.2557 0.2681 0.169 Uiso 1 1 calc R . .
C40 C 0.4511(11) 0.3764(8) 0.1551(6) 0.134(5) Uani 1 1 d . . .
H40A H 0.5019 0.4273 0.1397 0.200 Uiso 1 1 calc R . .
H40B H 0.4165 0.3641 0.1141 0.200 Uiso 1 1 calc R . .
H40C H 0.5071 0.3152 0.1760 0.200 Uiso 1 1 calc R . .
C41 C 0.2598(9) 0.5424(8) 0.0252(4) 0.101(3) Uani 1 1 d . . .
H41A H 0.3173 0.5881 0.0214 0.152 Uiso 1 1 calc R . .
H41B H 0.2136 0.5575 -0.0171 0.152 Uiso 1 1 calc R . .
H41C H 0.3118 0.4743 0.0287 0.152 Uiso 1 1 calc R . .
C42 C 0.0282(10) 0.4661(7) 0.1121(5) 0.094(3) Uani 1 1 d . . .
H42A H -0.0367 0.4716 0.1540 0.140 Uiso 1 1 calc R . .
H42B H 0.0816 0.3985 0.1153 0.140 Uiso 1 1 calc R . .
H42C H -0.0162 0.4816 0.0692 0.140 Uiso 1 1 calc R . .
C43 C 0.0321(7) 0.6862(6) 0.0943(4) 0.0715(19) Uani 1 1 d . . .
H43A H -0.0327 0.6963 0.1358 0.107 Uiso 1 1 calc R . .
H43B H -0.0124 0.6955 0.0519 0.107 Uiso 1 1 calc R . .
H43C H 0.0873 0.7341 0.0882 0.107 Uiso 1 1 calc R . .

loop_
_atom_site_aniso_label
_atom_site_aniso_U_11
_atom_site_aniso_U_22
_atom_site_aniso_U_33
_atom_site_aniso_U_23
_atom_site_aniso_U_13
_atom_site_aniso_U_12
Er1 0.03620(13) 0.03845(13) 0.03214(12) -0.00922(8) -0.00892(8) -0.00430(9)
Si1 0.0550(10) 0.0453(9) 0.0963(15) -0.0314(9) -0.0168(10) -0.0035(8)
Si2 0.0450(9) 0.0566(10) 0.0660(11) -0.0178(8) -0.0229(8) 0.0020(7)
Si3 0.0580(10) 0.0369(8) 0.0772(12) -0.0106(8) -0.0102(9) 0.0053(7)
Si4 0.0539(10) 0.0624(10) 0.0450(9) -0.0204(8) -0.0080(7) -0.0147(8)
N1 0.035(2) 0.045(2) 0.038(2) -0.0104(19) 0.0023(18) -0.0065(18)
N2 0.037(2) 0.043(2) 0.037(2) -0.0056(18) 0.0004(18) -0.0057(18)
N3 0.040(2) 0.037(2) 0.056(3) -0.016(2) -0.015(2) -0.0029(19)
N4 0.034(2) 0.040(2) 0.041(2) -0.0101(18) -0.0014(18) -0.0089(18)
N5 0.033(2) 0.038(2) 0.040(2) -0.0108(18) 0.0015(17) -0.0082(17)
N6 0.043(2) 0.035(2) 0.044(2) -0.0119(18) -0.0057(19) -0.0044(18)
C1 0.26(2) 0.095(8) 0.30(2) -0.109(12) -0.26(2) 0.103(11)
C2 0.242(17) 0.134(10) 0.079(7) 0.041(7) -0.110(9) -0.100(11)
C3 0.074(5) 0.104(6) 0.065(5) -0.040(4) -0.025(4) -0.015(4)
C4 0.083(6) 0.175(10) 0.070(5) -0.020(6) -0.026(5) -0.071(7)
C5 0.020(4) 0.50(3) 0.145(11) -0.219(17) -0.024(5) 0.010(9)
C6 0.038(3) 0.033(3) 0.043(3) -0.014(2) -0.010(2) -0.006(2)
C7 0.046(3) 0.056(3) 0.042(3) -0.017(3) 0.007(2) -0.008(3)
C8 0.085(6) 0.208(11) 0.052(4) -0.048(6) 0.022(4) -0.078(7)
C9 0.082(6) 0.213(12) 0.059(5) -0.064(6) 0.020(4) -0.067(7)
C10 0.092(7) 0.162(10) 0.071(6) -0.002(6) 0.043(5) -0.042(7)
C11 0.117(8) 0.226(13) 0.115(8) -0.101(9) 0.071(7) -0.123(9)
C12 0.091(6) 0.143(8) 0.088(6) -0.066(6) 0.045(5) -0.075(6)
C13 0.060(4) 0.037(3) 0.045(3) -0.002(2) 0.002(3) -0.008(3)
C14 0.053(3) 0.065(4) 0.041(3) -0.003(3) -0.005(3) -0.016(3)
C15 0.111(7) 0.094(6) 0.049(4) 0.007(4) -0.014(4) -0.027(5)
C16 0.118(7) 0.104(6) 0.058(5) 0.001(4) 0.024(5) -0.063(6)
C17 0.132(8) 0.104(7) 0.094(7) 0.000(5) 0.019(6) -0.074(6)
C18 0.088(5) 0.091(5) 0.048(4) -0.006(3) 0.002(3) -0.057(4)
C19 0.081(5) 0.077(5) 0.119(7) -0.046(5) -0.035(5) -0.014(4)
C20 0.159(10) 0.043(4) 0.184(11) -0.003(6) -0.072(9) -0.028(5)
C21 0.077(6) 0.103(7) 0.172(10) -0.092(7) 0.009(6) -0.007(5)
C22 0.044(4) 0.141(8) 0.106(7) -0.041(6) -0.021(4) -0.005(5)
C23 0.091(6) 0.073(5) 0.097(6) -0.031(4) -0.047(5) -0.013(4)
C24 0.097(6) 0.086(6) 0.067(5) -0.009(4) -0.030(4) 0.018(5)
C25 0.050(3) 0.040(3) 0.041(3) -0.005(2) 0.004(2) -0.013(2)
C26 0.066(4) 0.105(6) 0.051(4) 0.023(4) -0.016(3) -0.039(4)
C27 0.087(6) 0.121(7) 0.074(5) 0.040(5) -0.018(4) -0.057(5)
C28 0.095(6) 0.123(7) 0.069(5) 0.000(5) 0.014(4) -0.070(6)
C29 0.063(4) 0.109(6) 0.075(5) -0.003(4) -0.014(4) -0.045(4)
C30 0.051(3) 0.068(4) 0.048(3) 0.000(3) -0.007(3) -0.023(3)
C31 0.034(3) 0.045(3) 0.043(3) -0.011(2) 0.001(2) -0.008(2)
C32 0.067(4) 0.081(5) 0.054(4) 0.007(3) 0.011(3) 0.009(4)
C33 0.064(5) 0.111(6) 0.054(4) 0.004(4) 0.012(3) -0.011(4)
C34 0.064(5) 0.116(7) 0.074(5) -0.033(5) 0.022(4) -0.046(5)
C35 0.043(4) 0.166(9) 0.070(5) -0.005(6) -0.001(4) -0.012(5)
C36 0.049(4) 0.147(8) 0.052(4) -0.003(4) -0.004(3) -0.023(4)
C37 0.039(3) 0.032(2) 0.032(2) -0.0064(19) -0.009(2) -0.001(2)
C38 0.136(9) 0.068(5) 0.111(7) 0.009(5) -0.070(7) 0.011(5)
C39 0.114(8) 0.044(4) 0.177(11) 0.003(5) -0.035(7) -0.016(5)
C40 0.117(8) 0.101(7) 0.130(9) -0.015(6) 0.018(7) 0.055(6)
C41 0.099(7) 0.152(9) 0.057(5) -0.052(5) 0.003(4) -0.017(6)
C42 0.111(7) 0.095(6) 0.096(6) -0.015(5) -0.036(5) -0.049(5)
C43 0.073(5) 0.081(5) 0.056(4) -0.001(3) -0.028(3) -0.004(4)

loop_
_atom_type_symbol
_atom_type_description
_atom_type_scat_dispersion_real
_atom_type_scat_dispersion_imag
_atom_type_scat_source
C C 0.0033 0.0016 'International Tables Vol C Tables 4.2.6.8 and 6.1.1.4'
H H 0.0000 0.0000 'International Tables Vol C Tables 4.2.6.8 and 6.1.1.4'
N N 0.0061 0.0033 'International Tables Vol C Tables 4.2.6.8 and 6.1.1.4'
Si Si 0.0817 0.0704 'International Tables Vol C Tables 4.2.6.8 and 6.1.1.4'
Er Er -0.2586 4.9576 'International Tables Vol C Tables 4.2.6.8 and 6.1.1.4'

loop_
_geom_angle_atom_site_label_1
_geom_angle_atom_site_label_2
_geom_angle_atom_site_label_3
_geom_angle
_geom_angle_site_symmetry_1
_geom_angle_site_symmetry_3
_geom_angle_publ_flag
N2 Er1 N4 118.92(16) . . ?
N2 Er1 N1 56.78(14) . . ?
N4 Er1 N1 101.48(15) . . ?
N2 Er1 N5 101.50(15) . . ?
N4 Er1 N5 56.55(14) . . ?
N1 Er1 N5 139.67(14) . . ?
N2 Er1 C1 143.7(4) . . ?
N4 Er1 C1 97.2(3) . . ?
N1 Er1 C1 123.0(5) . . ?
N5 Er1 C1 95.0(5) . . ?
N2 Er1 C2 128.1(4) . . ?
N4 Er1 C2 108.1(3) . . ?
N1 Er1 C2 94.7(4) . . ?
N5 Er1 C2 123.0(4) . . ?
C1 Er1 C2 28.4(5) . . ?
N2 Er1 C3 100.6(2) . . ?
N4 Er1 C3 136.6(2) . . ?
N1 Er1 C3 85.0(2) . . ?
N5 Er1 C3 134.9(2) . . ?
C1 Er1 C3 47.5(3) . . ?
C2 Er1 C3 28.8(3) . . ?
N2 Er1 C5 117.9(6) . . ?
N4 Er1 C5 116.6(5) . . ?
N1 Er1 C5 132.5(3) . . ?
N5 Er1 C5 86.9(3) . . ?
C1 Er1 C5 30.7(6) . . ?
C2 Er1 C5 48.4(5) . . ?
C3 Er1 C5 48.0(3) . . ?
N2 Er1 C4 93.9(3) . . ?
N4 Er1 C4 146.0(3) . . ?
N1 Er1 C4 104.0(3) . . ?
N5 Er1 C4 111.6(3) . . ?
C1 Er1 C4 49.8(4) . . ?
C2 Er1 C4 48.1(3) . . ?
C3 Er1 C4 28.1(3) . . ?
C5 Er1 C4 30.8(5) . . ?
N2 Er1 C37 113.44(15) . . ?
N4 Er1 C37 28.17(14) . . ?
N1 Er1 C37 123.43(15) . . ?
N5 Er1 C37 28.39(14) . . ?
C1 Er1 C37 96.3(3) . . ?
C2 Er1 C37 118.4(4) . . ?
C3 Er1 C37 143.8(2) . . ?
C5 Er1 C37 102.5(4) . . ?
C4 Er1 C37 132.4(3) . . ?
N2 Er1 C6 28.40(15) . . ?
N4 Er1 C6 112.59(15) . . ?
N1 Er1 C6 28.38(15) . . ?
N5 Er1 C6 122.97(15) . . ?
C1 Er1 C6 140.3(4) . . ?
C2 Er1 C6 113.6(4) . . ?
C3 Er1 C6 93.4(2) . . ?
C5 Er1 C6 130.8(5) . . ?
C4 Er1 C6 100.4(3) . . ?
C37 Er1 C6 122.39(14) . . ?
N3 Si1 C19 109.1(3) . . ?
N3 Si1 C21 112.7(3) . . ?
C19 Si1 C21 108.3(5) . . ?
N3 Si1 C20 111.4(4) . . ?
C19 Si1 C20 107.5(5) . . ?
C21 Si1 C20 107.6(5) . . ?
N3 Si2 C22 111.2(3) . . ?
N3 Si2 C23 109.9(3) . . ?
C22 Si2 C23 109.5(4) . . ?
N3 Si2 C24 112.2(4) . . ?
C22 Si2 C24 106.9(4) . . ?
C23 Si2 C24 107.1(4) . . ?
N6 Si3 C40 110.4(4) . . ?
N6 Si3 C39 112.8(3) . . ?
C40 Si3 C39 106.3(5) . . ?
N6 Si3 C38 110.3(3) . . ?
C40 Si3 C38 110.4(6) . . ?
C39 Si3 C38 106.5(5) . . ?
N6 Si4 C43 110.3(3) . . ?
N6 Si4 C42 110.9(3) . . ?
C43 Si4 C42 108.2(4) . . ?
N6 Si4 C41 112.8(3) . . ?
C43 Si4 C41 107.0(4) . . ?
C42 Si4 C41 107.4(4) . . ?
C6 N1 C7 120.8(4) . . ?
C6 N1 Er1 92.2(3) . . ?
C7 N1 Er1 146.4(4) . . ?
C6 N2 C13 122.4(4) . . ?
C6 N2 Er1 96.5(3) . . ?
C13 N2 Er1 141.1(3) . . ?
C6 N3 Si2 116.7(3) . . ?
C6 N3 Si1 118.7(3) . . ?
Si2 N3 Si1 124.5(3) . . ?
C37 N4 C25 121.3(4) . . ?
C37 N4 Er1 96.0(3) . . ?
C25 N4 Er1 142.6(3) . . ?
C37 N5 C31 120.1(4) . . ?
C37 N5 Er1 92.0(3) . . ?
C31 N5 Er1 146.7(3) . . ?
C37 N6 Si4 117.2(3) . . ?
C37 N6 Si3 117.7(3) . . ?
Si4 N6 Si3 125.1(2) . . ?
C2 C1 C5 108.3(12) . . ?
C2 C1 Er1 77.0(6) . . ?
C5 C1 Er1 76.7(7) . . ?
C2 C1 H1A 125.0 . . ?
C5 C1 H1A 124.9 . . ?
Er1 C1 H1A 124.9 . . ?
C1 C2 C3 109.5(15) . . ?
C1 C2 Er1 74.6(7) . . ?
C3 C2 Er1 76.7(5) . . ?
C1 C2 H2A 124.7 . . ?
C3 C2 H2A 124.7 . . ?
Er1 C2 H2A 124.7 . . ?
C4 C3 C2 111.7(11) . . ?
C4 C3 Er1 76.4(5) . . ?
C2 C3 Er1 74.5(5) . . ?
C4 C3 H3A 123.8 . . ?
C2 C3 H3A 123.8 . . ?
Er1 C3 H3A 123.8 . . ?
C3 C4 C5 105.8(12) . . ?
C3 C4 Er1 75.6(4) . . ?
C5 C4 Er1 74.2(5) . . ?
C3 C4 H4A 126.3 . . ?
C5 C4 H4A 126.3 . . ?
Er1 C4 H4A 126.3 . . ?
C1 C5 C4 104.7(10) . . ?
C1 C5 Er1 72.6(6) . . ?
C4 C5 Er1 75.0(5) . . ?
C1 C5 H5A 127.0 . . ?
C4 C5 H5A 127.0 . . ?
Er1 C5 H5A 127.0 . . ?
N1 C6 N2 114.5(4) . . ?
N1 C6 N3 123.3(5) . . ?
N2 C6 N3 122.3(5) . . ?
N1 C6 Er1 59.4(3) . . ?
N2 C6 Er1 55.1(3) . . ?
N3 C6 Er1 177.3(4) . . ?
C12 C7 N1 112.9(5) . . ?
C12 C7 C8 111.0(7) . . ?
N1 C7 C8 112.4(5) . . ?
C12 C7 H7A 106.6 . . ?
N1 C7 H7A 106.6 . . ?
C8 C7 H7A 106.6 . . ?
C7 C8 C9 113.5(7) . . ?
C7 C8 H8A 108.9 . . ?
C9 C8 H8A 108.9 . . ?
C7 C8 H8B 108.9 . . ?
C9 C8 H8B 108.9 . . ?
H8A C8 H8B 107.7 . . ?
C10 C9 C8 110.6(8) . . ?
C10 C9 H9A 109.5 . . ?
C8 C9 H9A 109.5 . . ?
C10 C9 H9B 109.5 . . ?
C8 C9 H9B 109.5 . . ?
H9A C9 H9B 108.1 . . ?
C11 C10 C9 110.0(8) . . ?
C11 C10 H10A 109.7 . . ?
C9 C10 H10A 109.7 . . ?
C11 C10 H10B 109.7 . . ?
C9 C10 H10B 109.7 . . ?
H10A C10 H10B 108.2 . . ?
C10 C11 C12 112.0(9) . . ?
C10 C11 H11A 109.2 . . ?
C12 C11 H11A 109.2 . . ?
C10 C11 H11B 109.2 . . ?
C12 C11 H11B 109.2 . . ?
H11A C11 H11B 107.9 . . ?
C7 C12 C11 113.5(6) . . ?
C7 C12 H12A 108.9 . . ?
C11 C12 H12A 108.9 . . ?
C7 C12 H12B 108.9 . . ?
C11 C12 H12B 108.9 . . ?
H12A C12 H12B 107.7 . . ?
N2 C13 C14 111.4(5) . . ?
N2 C13 C18 109.3(5) . . ?
C14 C13 C18 111.4(5) . . ?
N2 C13 H13A 108.2 . . ?
C14 C13 H13A 108.2 . . ?
C18 C13 H13A 108.2 . . ?
C13 C14 C15 112.5(6) . . ?
C13 C14 H14A 109.1 . . ?
C15 C14 H14A 109.1 . . ?
C13 C14 H14B 109.1 . . ?
C15 C14 H14B 109.1 . . ?
H14A C14 H14B 107.8 . . ?
C16 C15 C14 110.3(6) . . ?
C16 C15 H15A 109.6 . . ?
C14 C15 H15A 109.6 . . ?
C16 C15 H15B 109.6 . . ?
C14 C15 H15B 109.6 . . ?
H15A C15 H15B 108.1 . . ?
C17 C16 C15 111.6(7) . . ?
C17 C16 H16A 109.3 . . ?
C15 C16 H16A 109.3 . . ?
C17 C16 H16B 109.3 . . ?
C15 C16 H16B 109.3 . . ?
H16A C16 H16B 108.0 . . ?
C16 C17 C18 113.3(7) . . ?
C16 C17 H17A 108.9 . . ?
C18 C17 H17A 108.9 . . ?
C16 C17 H17B 108.9 . . ?
C18 C17 H17B 108.9 . . ?
H17A C17 H17B 107.7 . . ?
C13 C18 C17 112.5(7) . . ?
C13 C18 H18A 109.1 . . ?
C17 C18 H18A 109.1 . . ?
C13 C18 H18B 109.1 . . ?
C17 C18 H18B 109.1 . . ?
H18A C18 H18B 107.8 . . ?
Si1 C19 H19A 109.5 . . ?
Si1 C19 H19B 109.5 . . ?
H19A C19 H19B 109.5 . . ?
Si1 C19 H19C 109.5 . . ?
H19A C19 H19C 109.5 . . ?
H19B C19 H19C 109.5 . . ?
Si1 C20 H20A 109.5 . . ?
Si1 C20 H20B 109.5 . . ?
H20A C20 H20B 109.5 . . ?
Si1 C20 H20C 109.5 . . ?
H20A C20 H20C 109.5 . . ?
H20B C20 H20C 109.5 . . ?
Si1 C21 H21A 109.5 . . ?
Si1 C21 H21B 109.5 . . ?
H21A C21 H21B 109.5 . . ?
Si1 C21 H21C 109.5 . . ?
H21A C21 H21C 109.5 . . ?
H21B C21 H21C 109.5 . . ?
Si2 C22 H22A 109.5 . . ?
Si2 C22 H22B 109.5 . . ?
H22A C22 H22B 109.5 . . ?
Si2 C22 H22C 109.5 . . ?
H22A C22 H22C 109.5 . . ?
H22B C22 H22C 109.5 . . ?
Si2 C23 H23A 109.5 . . ?
Si2 C23 H23B 109.5 . . ?
H23A C23 H23B 109.5 . . ?
Si2 C23 H23C 109.5 . . ?
H23A C23 H23C 109.5 . . ?
H23B C23 H23C 109.5 . . ?
Si2 C24 H24A 109.5 . . ?
Si2 C24 H24B 109.5 . . ?
H24A C24 H24B 109.5 . . ?
Si2 C24 H24C 109.5 . . ?
H24A C24 H24C 109.5 . . ?
H24B C24 H24C 109.5 . . ?
N4 C25 C26 110.1(5) . . ?
N4 C25 C30 112.1(4) . . ?
C26 C25 C30 110.7(5) . . ?
N4 C25 H25A 108.0 . . ?
C26 C25 H25A 108.0 . . ?
C30 C25 H25A 108.0 . . ?
C25 C26 C27 112.0(6) . . ?
C25 C26 H26A 109.2 . . ?
C27 C26 H26A 109.2 . . ?
C25 C26 H26B 109.2 . . ?
C27 C26 H26B 109.2 . . ?
H26A C26 H26B 107.9 . . ?
C28 C27 C26 111.5(7) . . ?
C28 C27 H27A 109.3 . . ?
C26 C27 H27A 109.3 . . ?
C28 C27 H27B 109.3 . . ?
C26 C27 H27B 109.3 . . ?
H27A C27 H27B 108.0 . . ?
C27 C28 C29 111.5(7) . . ?
C27 C28 H28A 109.3 . . ?
C29 C28 H28A 109.3 . . ?
C27 C28 H28B 109.3 . . ?
C29 C28 H28B 109.3 . . ?
H28A C28 H28B 108.0 . . ?
C28 C29 C30 111.6(6) . . ?
C28 C29 H29A 109.3 . . ?
C30 C29 H29A 109.3 . . ?
C28 C29 H29B 109.3 . . ?
C30 C29 H29B 109.3 . . ?
H29A C29 H29B 108.0 . . ?
C25 C30 C29 112.5(6) . . ?
C25 C30 H30A 109.1 . . ?
C29 C30 H30A 109.1 . . ?
C25 C30 H30B 109.1 . . ?
C29 C30 H30B 109.1 . . ?
H30A C30 H30B 107.8 . . ?
N5 C31 C32 113.5(5) . . ?
N5 C31 C36 112.5(5) . . ?
C32 C31 C36 108.9(6) . . ?
N5 C31 H31A 107.2 . . ?
C32 C31 H31A 107.2 . . ?
C36 C31 H31A 107.2 . . ?
C31 C32 C33 112.1(6) . . ?
C31 C32 H32A 109.2 . . ?
C33 C32 H32A 109.2 . . ?
C31 C32 H32B 109.2 . . ?
C33 C32 H32B 109.2 . . ?
H32A C32 H32B 107.9 . . ?
C34 C33 C32 111.6(6) . . ?
C34 C33 H33A 109.3 . . ?
C32 C33 H33A 109.3 . . ?
C34 C33 H33B 109.3 . . ?
C32 C33 H33B 109.3 . . ?
H33A C33 H33B 108.0 . . ?
C33 C34 C35 110.3(6) . . ?
C33 C34 H34A 109.6 . . ?
C35 C34 H34A 109.6 . . ?
C33 C34 H34B 109.6 . . ?
C35 C34 H34B 109.6 . . ?
H34A C34 H34B 108.1 . . ?
C34 C35 C36 112.2(8) . . ?
C34 C35 H35A 109.2 . . ?
C36 C35 H35A 109.2 . . ?
C34 C35 H35B 109.2 . . ?
C36 C35 H35B 109.2 . . ?
H35A C35 H35B 107.9 . . ?
C35 C36 C31 111.7(6) . . ?
C35 C36 H36A 109.3 . . ?
C31 C36 H36A 109.3 . . ?
C35 C36 H36B 109.3 . . ?
C31 C36 H36B 109.3 . . ?
H36A C36 H36B 107.9 . . ?
N4 C37 N5 115.4(4) . . ?
N4 C37 N6 122.1(4) . . ?
N5 C37 N6 122.6(4) . . ?
N4 C37 Er1 55.8(2) . . ?
N5 C37 Er1 59.6(2) . . ?
N6 C37 Er1 177.6(3) . . ?
Si3 C38 H38A 109.5 . . ?
Si3 C38 H38B 109.5 . . ?
H38A C38 H38B 109.5 . . ?
Si3 C38 H38C 109.5 . . ?
H38A C38 H38C 109.5 . . ?
H38B C38 H38C 109.5 . . ?
Si3 C39 H39A 109.5 . . ?
Si3 C39 H39B 109.5 . . ?
H39A C39 H39B 109.5 . . ?
Si3 C39 H39C 109.5 . . ?
H39A C39 H39C 109.5 . . ?
H39B C39 H39C 109.5 . . ?
Si3 C40 H40A 109.5 . . ?
Si3 C40 H40B 109.5 . . ?
H40A C40 H40B 109.5 . . ?
Si3 C40 H40C 109.5 . . ?
H40A C40 H40C 109.5 . . ?
H40B C40 H40C 109.5 . . ?
Si4 C41 H41A 109.5 . . ?
Si4 C41 H41B 109.5 . . ?
H41A C41 H41B 109.5 . . ?
Si4 C41 H41C 109.5 . . ?
H41A C41 H41C 109.5 . . ?
H41B C41 H41C 109.5 . . ?
Si4 C42 H42A 109.5 . . ?
Si4 C42 H42B 109.5 . . ?
H42A C42 H42B 109.5 . . ?
Si4 C42 H42C 109.5 . . ?
H42A C42 H42C 109.5 . . ?
H42B C42 H42C 109.5 . . ?
Si4 C43 H43A 109.5 . . ?
Si4 C43 H43B 109.5 . . ?
H43A C43 H43B 109.5 . . ?
Si4 C43 H43C 109.5 . . ?
H43A C43 H43C 109.5 . . ?
H43B C43 H43C 109.5 . . ?

loop_
_geom_bond_atom_site_label_1
_geom_bond_atom_site_label_2
_geom_bond_distance
_geom_bond_site_symmetry_2
_geom_bond_publ_flag
Er1 N2 2.304(4) . ?
Er1 N4 2.318(4) . ?
Er1 N1 2.404(4) . ?
Er1 N5 2.406(4) . ?
Er1 C1 2.586(10) . ?
Er1 C2 2.613(8) . ?
Er1 C3 2.639(6) . ?
Er1 C5 2.637(8) . ?
Er1 C4 2.648(7) . ?
Er1 C37 2.787(5) . ?
Er1 C6 2.791(5) . ?
Si1 N3 1.758(4) . ?
Si1 C19 1.846(8) . ?
Si1 C21 1.848(9) . ?
Si1 C20 1.878(10) . ?
Si2 N3 1.754(5) . ?
Si2 C22 1.862(8) . ?
Si2 C23 1.866(7) . ?
Si2 C24 1.872(8) . ?
Si3 N6 1.761(5) . ?
Si3 C40 1.846(9) . ?
Si3 C39 1.862(9) . ?
Si3 C38 1.864(9) . ?
Si4 N6 1.750(5) . ?
Si4 C43 1.852(7) . ?
Si4 C42 1.861(8) . ?
Si4 C41 1.875(8) . ?
N1 C6 1.328(7) . ?
N1 C7 1.468(6) . ?
N2 C6 1.336(6) . ?
N2 C13 1.465(7) . ?
N3 C6 1.427(7) . ?
N4 C37 1.323(6) . ?
N4 C25 1.474(6) . ?
N5 C37 1.326(6) . ?
N5 C31 1.466(6) . ?
N6 C37 1.435(6) . ?
C1 C2 1.27(2) . ?
C1 C5 1.38(3) . ?
C1 H1A 0.9800 . ?
C2 C3 1.306(13) . ?
C2 H2A 0.9800 . ?
C3 C4 1.283(12) . ?
C3 H3A 0.9800 . ?
C4 C5 1.40(2) . ?
C4 H4A 0.9800 . ?
C5 H5A 0.9800 . ?
C7 C12 1.465(9) . ?
C7 C8 1.479(9) . ?
C7 H7A 0.9800 . ?
C8 C9 1.537(10) . ?
C8 H8A 0.9700 . ?
C8 H8B 0.9700 . ?
C9 C10 1.492(14) . ?
C9 H9A 0.9700 . ?
C9 H9B 0.9700 . ?
C10 C11 1.460(14) . ?
C10 H10A 0.9700 . ?
C10 H10B 0.9700 . ?
C11 C12 1.533(10) . ?
C11 H11A 0.9700 . ?
C11 H11B 0.9700 . ?
C12 H12A 0.9700 . ?
C12 H12B 0.9700 . ?
C13 C14 1.504(8) . ?
C13 C18 1.522(9) . ?
C13 H13A 0.9800 . ?
C14 C15 1.534(9) . ?
C14 H14A 0.9700 . ?
C14 H14B 0.9700 . ?
C15 C16 1.523(12) . ?
C15 H15A 0.9700 . ?
C15 H15B 0.9700 . ?
C16 C17 1.491(12) . ?
C16 H16A 0.9700 . ?
C16 H16B 0.9700 . ?
C17 C18 1.522(10) . ?
C17 H17A 0.9700 . ?
C17 H17B 0.9700 . ?
C18 H18A 0.9700 . ?
C18 H18B 0.9700 . ?
C19 H19A 0.9600 . ?
C19 H19B 0.9600 . ?
C19 H19C 0.9600 . ?
C20 H20A 0.9600 . ?
C20 H20B 0.9600 . ?
C20 H20C 0.9600 . ?
C21 H21A 0.9600 . ?
C21 H21B 0.9600 . ?
C21 H21C 0.9600 . ?
C22 H22A 0.9600 . ?
C22 H22B 0.9600 . ?
C22 H22C 0.9600 . ?
C23 H23A 0.9600 . ?
C23 H23B 0.9600 . ?
C23 H23C 0.9600 . ?
C24 H24A 0.9600 . ?
C24 H24B 0.9600 . ?
C24 H24C 0.9600 . ?
C25 C26 1.504(8) . ?
C25 C30 1.516(8) . ?
C25 H25A 0.9800 . ?
C26 C27 1.532(9) . ?
C26 H26A 0.9700 . ?
C26 H26B 0.9700 . ?
C27 C28 1.495(12) . ?
C27 H27A 0.9700 . ?
C27 H27B 0.9700 . ?
C28 C29 1.505(11) . ?
C28 H28A 0.9700 . ?
C28 H28B 0.9700 . ?
C29 C30 1.526(9) . ?
C29 H29A 0.9700 . ?
C29 H29B 0.9700 . ?
C30 H30A 0.9700 . ?
C30 H30B 0.9700 . ?
C31 C32 1.499(8) . ?
C31 C36 1.519(9) . ?
C31 H31A 0.9800 . ?
C32 C33 1.539(9) . ?
C32 H32A 0.9700 . ?
C32 H32B 0.9700 . ?
C33 C34 1.497(11) . ?
C33 H33A 0.9700 . ?
C33 H33B 0.9700 . ?
C34 C35 1.505(12) . ?
C34 H34A 0.9700 . ?
C34 H34B 0.9700 . ?
C35 C36 1.515(10) . ?
C35 H35A 0.9700 . ?
C35 H35B 0.9700 . ?
C36 H36A 0.9700 . ?
C36 H36B 0.9700 . ?
C38 H38A 0.9600 . ?
C38 H38B 0.9600 . ?
C38 H38C 0.9600 . ?
C39 H39A 0.9600 . ?
C39 H39B 0.9600 . ?
C39 H39C 0.9600 . ?
C40 H40A 0.9600 . ?
C40 H40B 0.9600 . ?
C40 H40C 0.9600 . ?
C41 H41A 0.9600 . ?
C41 H41B 0.9600 . ?
C41 H41C 0.9600 . ?
C42 H42A 0.9600 . ?
C42 H42B 0.9600 . ?
C42 H42C 0.9600 . ?
C43 H43A 0.9600 . ?
C43 H43B 0.9600 . ?
C43 H43C 0.9600 . ?
